data_7158653
loop_
_publ_author_name
'Ricca, Michael'
'Zhang, Wei'
'Li, Jiaqi'
'Fellowes, Thomas'
'White, Jonathan M.'
'Donnelly, Paul S.'
'Rizzacasa, Mark A.'

_publ_section_title
;
 Synthesis of acyloin natural products by Mukaiyama hydration.
;
_journal_issue 19
_journal_name_full 'Organic &amp; biomolecular chemistry'
_journal_page_first 4038
_journal_page_last 4047
_journal_paper_doi 10.1039/d2ob00651k
_journal_volume 20
_journal_year 2022
_chemical_formula_moiety 'C26 H31 Co N2 O6'
_chemical_formula_sum 'C26 H31 Co N2 O6'
_chemical_formula_weight 526.46
_space_group_crystal_system monoclinic
_space_group_IT_number 14
_space_group_name_Hall '-P 2ybc'
_space_group_name_H-M_alt 'P 1 21/c 1'
_atom_sites_solution_hydrogens geom
_atom_sites_solution_primary dual
_audit_creation_date 2022-02-18
_audit_creation_method
;
Olex2 1.3
(compiled 2020.11.12 svn.r5f609507 for OlexSys, GUI svn.r6408)
;
_audit_update_record
;
2022-02-18 deposited with the CCDC.	2022-04-25 downloaded from the CCDC.
;
_cell_angle_alpha 90
_cell_angle_beta 92.6130(10)
_cell_angle_gamma 90
_cell_formula_units_Z 4
_cell_length_a 7.94650(10)
_cell_length_b 26.3631(3)
_cell_length_c 11.4522(2)
_cell_measurement_reflns_used 48379
_cell_measurement_temperature 100.0(2)
_cell_measurement_theta_max 58.0110
_cell_measurement_theta_min 2.9220
_cell_volume 2396.68(6)
_computing_cell_refinement 'CrysAlisPro 1.171.41.93a (Rigaku OD, 2020)'
_computing_data_collection 'CrysAlisPro 1.171.41.93a (Rigaku OD, 2020)'
_computing_data_reduction 'CrysAlisPro 1.171.41.93a (Rigaku OD, 2020)'
_computing_molecular_graphics 'Olex2 1.3 (Dolomanov et al., 2009)'
_computing_publication_material 'Olex2 1.3 (Dolomanov et al., 2009)'
_computing_structure_refinement 'SHELXL 2018/3 (Sheldrick, 2015)'
_computing_structure_solution 'SHELXT  (Sheldrick, 2015)'
_diffrn_ambient_environment N~2~
_diffrn_ambient_temperature 100.0(2)
_diffrn_detector 'Hybrid Pixel Array Detector'
_diffrn_detector_area_resol_mean 10.0000
_diffrn_detector_type HyPix
_diffrn_measured_fraction_theta_full 0.973
_diffrn_measured_fraction_theta_max 0.980
_diffrn_measurement_details
;
List of Runs (angles in degrees, time in seconds):

  # Type    Start    End  Width  t~exp~   \w     \q     \k     \f   Frames
#--------------------------------------------------------------------------
  1  \w    -25.00  23.00   0.50    2.00    --    0.31 -77.00 -60.00   96
  2  \w     31.00  76.00   0.50   12.00    --   68.78-125.00-121.00   90
  3  \w     -4.00  40.00   0.50   12.00    --   68.78 -57.00-120.00   88
  4  \w     49.00  93.00   0.50   12.00    --   68.78-145.00  71.00   88
  5  \w     -2.00  86.00   0.50   12.00    --   68.78 -77.00  60.00  176
  6  \w    -22.00  25.00   0.50    2.00    --    0.31  77.00  60.00   94
  7  \w     60.00 111.00   0.50   12.00    --   68.78 145.00 123.00  102
  8  \w     74.00 106.00   0.50   12.00    --   68.78 125.00 -43.00   64
  9  \w    103.00 142.00   0.50   12.00    --   68.78  77.00-180.00   78
 10  \w    -42.00   7.00   0.50   12.00    --  -68.16  19.00-180.00   98
 11  \w    -85.00 -34.00   0.50   12.00    --  -68.16 125.00-150.00  102
 12  \w   -107.00 -59.00   0.50   12.00    --  -68.16 125.00 -43.00   96
 13  \w   -107.00 -36.00   0.50   12.00    --  -68.16 125.00-120.00  142
 14  \w   -117.00 -79.00   0.50   12.00    --  -68.16 145.00 123.00   76
 15  \w    -78.00   4.00   0.50   12.00    --  -68.16  57.00 150.00  164
 16  \w   -121.00 -95.00   0.50   12.00    --  -68.16-125.00-121.00   52
 17  \w   -133.00 -83.00   0.50   12.00    --  -68.16-145.00  71.00  100
 18  \w   -140.00-101.00   0.50   12.00    --  -68.16 -77.00  60.00   78
 19  \w   -140.00 -82.00   0.50   12.00    --  -68.16 -57.00 -60.00  116
 20  \w   -136.00 -95.00   0.50   12.00    --  -68.16-125.00 -60.00   82
 21  \w   -141.00 -95.00   0.50   12.00    --  -68.16-125.00-150.00   92
;
_diffrn_measurement_device 'four-circle diffractometer'
_diffrn_measurement_device_type 'XtaLAB Synergy, Dualflex, HyPix'
_diffrn_measurement_method '\w scans'
_diffrn_orient_matrix_type 'CrysAlisPro convention (1999,Acta A55,543-557)'
_diffrn_orient_matrix_UB_11 0.0564076000
_diffrn_orient_matrix_UB_12 0.0032080000
_diffrn_orient_matrix_UB_13 -0.0456903000
_diffrn_orient_matrix_UB_21 0.0116711000
_diffrn_orient_matrix_UB_22 -0.0266406000
_diffrn_orient_matrix_UB_23 -0.0024275000
_diffrn_orient_matrix_UB_31 -0.0683352000
_diffrn_orient_matrix_UB_32 -0.0019090000
_diffrn_orient_matrix_UB_33 -0.0418243000
_diffrn_radiation_monochromator mirror
_diffrn_radiation_probe x-ray
_diffrn_radiation_type 'Mo K\a'
_diffrn_radiation_wavelength 0.71073
_diffrn_reflns_av_R_equivalents 0.0839
_diffrn_reflns_av_unetI/netI 0.0708
_diffrn_reflns_Laue_measured_fraction_full 0.973
_diffrn_reflns_Laue_measured_fraction_max 0.980
_diffrn_reflns_limit_h_max 17
_diffrn_reflns_limit_h_min -18
_diffrn_reflns_limit_k_max 58
_diffrn_reflns_limit_k_min -62
_diffrn_reflns_limit_l_max 25
_diffrn_reflns_limit_l_min -27
_diffrn_reflns_number 176974
_diffrn_reflns_point_group_measured_fraction_full 0.973
_diffrn_reflns_point_group_measured_fraction_max 0.980
_diffrn_reflns_theta_full 25.242
_diffrn_reflns_theta_max 57.909
_diffrn_reflns_theta_min 2.357
_diffrn_source 'micro-focus sealed X-ray tube'
_diffrn_source_type 'PhotonJet (Mo) X-ray Source'
_exptl_absorpt_coefficient_mu 0.761
_exptl_absorpt_correction_T_max 1.000
_exptl_absorpt_correction_T_min 0.573
_exptl_absorpt_correction_type gaussian
_exptl_absorpt_process_details
;
CrysAlisPro 1.171.41.93a (Rigaku Oxford Diffraction, 2020)
Numerical absorption correction based on gaussian integration over
a multifaceted crystal model
Empirical absorption correction using spherical harmonics,
implemented in SCALE3 ABSPACK scaling algorithm.
;
_exptl_crystal_colour 'metallic dark green'
_exptl_crystal_colour_lustre metallic
_exptl_crystal_colour_modifier dark
_exptl_crystal_colour_primary green
_exptl_crystal_density_diffrn 1.459
_exptl_crystal_description prism
_exptl_crystal_F_000 1104
_exptl_crystal_size_max 0.445
_exptl_crystal_size_mid 0.116
_exptl_crystal_size_min 0.095
_refine_diff_density_max 0.818
_refine_diff_density_min -1.455
_refine_diff_density_rms 0.094
_refine_ls_extinction_method none
_refine_ls_goodness_of_fit_ref 1.030
_refine_ls_hydrogen_treatment constr
_refine_ls_matrix_type full
_refine_ls_number_parameters 320
_refine_ls_number_reflns 33335
_refine_ls_number_restraints 0
_refine_ls_restrained_S_all 1.030
_refine_ls_R_factor_all 0.0942
_refine_ls_R_factor_gt 0.0503
_refine_ls_shift/su_max 0.009
_refine_ls_shift/su_mean 0.000
_refine_ls_structure_factor_coef Fsqd
_refine_ls_weighting_details 'w=1/[\s^2^(Fo^2^)+(0.0493P)^2^+0.1168P] where P=(Fo^2^+2Fc^2^)/3'
_refine_ls_weighting_scheme calc
_refine_ls_wR_factor_gt 0.1120
_refine_ls_wR_factor_ref 0.1269
_reflns_Friedel_coverage 0.000
_reflns_number_gt 20898
_reflns_number_total 33335
_reflns_threshold_expression 'I > 2\s(I)'
_cod_data_source_file d2ob00651k2.cif
_cod_data_source_block tf-mr8_mo_smart_abs
_cod_depositor_comments 'Adding full bibliography for 7158650--7158653.cif.'
_cod_database_code 7158653
_shelx_shelxl_version_number 2018/3
_chemical_oxdiff_formula 'C26 H31 N2 O6 Co'
_chemical_oxdiff_usercomment 'TF_MR8_Mo repeat'
_shelx_space_group_comment
;
The symmetry employed for this shelxl refinement is uniquely defined
by the following loop, which should always be used as a source of
symmetry information in preference to the above space-group names.
They are only intended as comments.
;
_reflns_odcompleteness_completeness 99.58
_reflns_odcompleteness_iscentric 1
_reflns_odcompleteness_theta 54.99
_olex2_refinement_description
;
1. Fixed Uiso
 At 1.2 times of:
  All C(H) groups, All C(H,H) groups
 At 1.5 times of:
  All C(H,H,H) groups
2.a Secondary CH2 refined with riding coordinates:
 C12(H12A,H12B), C11(H11A,H11B), C13(H13A,H13B), C2(H2A,H2B), C21(H21A,H21B)
2.b Aromatic/amide H refined with riding coordinates:
 C14(H14), C6(H6), C10(H10), C8(H8), C25(H25), C7(H7), C20(H20), C18(H18),
 C19(H19)
2.c Idealised Me refined as rotating group:
 C23(H23A,H23B,H23C), C27(H27A,H27B,H27C), C1(H1A,H1B,H1C), C22(H22A,H22B,H22C)
;
_olex2_submission_special_instructions 'No special instructions were received'
_oxdiff_exptl_absorpt_empirical_details
;
Empirical correction (ABSPACK) includes:
- Absorption correction using spherical harmonics
- Frame scaling
;
_oxdiff_exptl_absorpt_empirical_full_max 1.354
_oxdiff_exptl_absorpt_empirical_full_min 0.895

loop_
_space_group_symop_operation_xyz
'x, y, z'
'-x, y+1/2, -z+1/2'
'-x, -y, -z'
'x, -y-1/2, z-1/2'

loop_
_atom_site_label
_atom_site_type_symbol
_atom_site_fract_x
_atom_site_fract_y
_atom_site_fract_z
_atom_site_U_iso_or_equiv
_atom_site_adp_type
_atom_site_occupancy
_atom_site_site_symmetry_order
_atom_site_calc_flag
_atom_site_refinement_flags_posn
_atom_site_refinement_flags_adp
_atom_site_refinement_flags_occupancy
_atom_site_disorder_assembly
_atom_site_disorder_group
Co1 Co 0.55738(2) 0.60304(2) 0.18637(2) 0.01162(2) Uani 1 1 d . . . . .
O2 O 0.43982(6) 0.57418(2) 0.30857(4) 0.01448(6) Uani 1 1 d . . . . .
O3 O 0.35017(6) 0.59960(2) 0.09425(4) 0.01502(7) Uani 1 1 d . . . . .
O4 O 0.67997(6) 0.63772(2) 0.07170(4) 0.01542(7) Uani 1 1 d . . . . .
O1 O 0.20295(6) 0.55467(2) 0.46937(4) 0.01605(7) Uani 1 1 d . . . . .
O5 O 0.48483(6) 0.66699(2) 0.23912(4) 0.01547(7) Uani 1 1 d . . . . .
O6 O 0.26386(7) 0.73686(2) 0.32571(6) 0.02067(9) Uani 1 1 d . . . . .
N2 N 0.76022(7) 0.60604(2) 0.28365(5) 0.01500(7) Uani 1 1 d . . . . .
N1 N 0.62017(7) 0.53773(2) 0.12859(4) 0.01385(7) Uani 1 1 d . . . . .
C26 C 0.32344(8) 0.62521(2) 0.00103(5) 0.01389(8) Uani 1 1 d . . . . .
C24 C 0.61126(8) 0.65865(2) -0.01853(5) 0.01361(8) Uani 1 1 d . . . . .
C4 C 0.36334(7) 0.53062(2) 0.30282(5) 0.01293(7) Uani 1 1 d . . . . .
C14 C 0.76502(9) 0.62974(3) 0.38249(6) 0.01724(9) Uani 1 1 d . . . . .
H14 H 0.864316 0.625889 0.431078 0.021 Uiso 1 1 calc R U . . .
C6 C 0.30908(9) 0.44535(2) 0.22148(6) 0.01751(9) Uani 1 1 d . . . . .
H6 H 0.333181 0.420053 0.165575 0.021 Uiso 1 1 calc R U . . .
C10 C 0.53479(8) 0.49692(2) 0.14556(5) 0.01476(8) Uani 1 1 d . . . . .
H10 H 0.567330 0.467317 0.105021 0.018 Uiso 1 1 calc R U . . .
C9 C 0.39547(8) 0.49222(2) 0.21994(5) 0.01401(8) Uani 1 1 d . . . . .
C8 C 0.16020(9) 0.47281(3) 0.38726(6) 0.01786(9) Uani 1 1 d . . . . .
H8 H 0.080815 0.466083 0.444856 0.021 Uiso 1 1 calc R U . . .
C3 C 0.24366(8) 0.51879(2) 0.38813(5) 0.01445(8) Uani 1 1 d . . . . .
C25 C 0.44203(8) 0.65373(2) -0.05645(5) 0.01536(8) Uani 1 1 d . . . . .
H25 H 0.405625 0.670967 -0.125939 0.018 Uiso 1 1 calc R U . . .
C12 C 0.91538(9) 0.53523(3) 0.18415(6) 0.01916(10) Uani 1 1 d . . . . .
H12A H 0.887204 0.509629 0.243409 0.023 Uiso 1 1 calc R U . . .
H12B H 1.028411 0.526946 0.156569 0.023 Uiso 1 1 calc R U . . .
C11 C 0.78714(8) 0.53181(3) 0.08136(6) 0.01720(9) Uani 1 1 d . . . . .
H11A H 0.807487 0.558932 0.023899 0.021 Uiso 1 1 calc R U . . .
H11B H 0.795891 0.498581 0.041842 0.021 Uiso 1 1 calc R U . . .
C15 C 0.63469(10) 0.66135(2) 0.42597(6) 0.01776(10) Uani 1 1 d . . . . .
C13 C 0.92143(8) 0.58743(3) 0.24130(6) 0.01822(10) Uani 1 1 d . . . . .
H13A H 1.004864 0.586451 0.308147 0.022 Uiso 1 1 calc R U . . .
H13B H 0.962420 0.612165 0.184088 0.022 Uiso 1 1 calc R U . . .
C16 C 0.50177(9) 0.67930(2) 0.34910(5) 0.01556(8) Uani 1 1 d . . . . .
C7 C 0.19098(9) 0.43584(3) 0.30244(7) 0.01940(10) Uani 1 1 d . . . . .
H7 H 0.130841 0.404684 0.301176 0.023 Uiso 1 1 calc R U . . .
C17 C 0.38769(9) 0.71460(2) 0.39660(6) 0.01770(9) Uani 1 1 d . . . . .
C23 C 0.72656(9) 0.69013(3) -0.08945(6) 0.01838(10) Uani 1 1 d . . . . .
H23A H 0.823691 0.701061 -0.039937 0.028 Uiso 1 1 calc R U . . .
H23B H 0.665675 0.719986 -0.119984 0.028 Uiso 1 1 calc R U . . .
H23C H 0.765546 0.669889 -0.154709 0.028 Uiso 1 1 calc R U . . .
C20 C 0.65220(12) 0.67917(3) 0.54207(6) 0.02306(13) Uani 1 1 d . . . . .
H20 H 0.744495 0.667868 0.590928 0.028 Uiso 1 1 calc R U . . .
C18 C 0.40454(11) 0.72974(3) 0.51207(7) 0.02234(12) Uani 1 1 d . . . . .
H18 H 0.323776 0.752259 0.542089 0.027 Uiso 1 1 calc R U . . .
C19 C 0.53811(13) 0.71262(3) 0.58579(6) 0.02586(14) Uani 1 1 d . . . . .
H19 H 0.549685 0.723889 0.664534 0.031 Uiso 1 1 calc R U . . .
C27 C 0.14477(9) 0.62412(3) -0.04935(6) 0.02067(11) Uani 1 1 d . . . . .
H27A H 0.113644 0.589181 -0.070068 0.031 Uiso 1 1 calc R U . . .
H27B H 0.135938 0.645455 -0.119432 0.031 Uiso 1 1 calc R U . . .
H27C H 0.068634 0.637005 0.008718 0.031 Uiso 1 1 calc R U . . .
C1 C 0.27116(12) 0.60147(4) 0.64236(8) 0.02632(14) Uani 1 1 d . . . . .
H1A H 0.236686 0.632733 0.601606 0.039 Uiso 1 1 calc R U . . .
H1B H 0.360466 0.609164 0.701554 0.039 Uiso 1 1 calc R U . . .
H1C H 0.174268 0.586871 0.680312 0.039 Uiso 1 1 calc R U . . .
C2 C 0.33553(11) 0.56421(5) 0.55607(7) 0.03082(19) Uani 1 1 d . . . . .
H2A H 0.435360 0.578245 0.518730 0.037 Uiso 1 1 calc R U . . .
H2B H 0.368820 0.532241 0.596180 0.037 Uiso 1 1 calc R U . . .
C22 C 0.00493(12) 0.73169(5) 0.21343(11) 0.0340(2) Uani 1 1 d . . . . .
H22A H 0.055666 0.744073 0.142420 0.051 Uiso 1 1 calc R U . . .
H22B H -0.034558 0.760555 0.258632 0.051 Uiso 1 1 calc R U . . .
H22C H -0.090492 0.709507 0.191941 0.051 Uiso 1 1 calc R U . . .
C21 C 0.13344(12) 0.70256(4) 0.28565(11) 0.03206(19) Uani 1 1 d . . . . .
H21A H 0.080194 0.686855 0.353269 0.038 Uiso 1 1 calc R U . . .
H21B H 0.181705 0.675241 0.238213 0.038 Uiso 1 1 calc R U . . .

loop_
_atom_site_aniso_label
_atom_site_aniso_U_11
_atom_site_aniso_U_22
_atom_site_aniso_U_33
_atom_site_aniso_U_23
_atom_site_aniso_U_13
_atom_site_aniso_U_12
Co1 0.01284(3) 0.01203(3) 0.00994(2) 0.00047(2) -0.00013(2) 0.00117(2)
O2 0.01888(17) 0.01308(15) 0.01158(13) -0.00115(11) 0.00204(12) -0.00107(13)
O3 0.01451(15) 0.01682(17) 0.01360(14) 0.00140(12) -0.00069(12) 0.00090(13)
O4 0.01462(16) 0.01748(18) 0.01410(15) 0.00371(13) 0.00009(12) 0.00111(13)
O1 0.01557(16) 0.01967(19) 0.01296(14) -0.00188(13) 0.00122(12) 0.00122(14)
O5 0.01899(18) 0.01298(16) 0.01435(15) -0.00027(12) -0.00023(13) 0.00218(13)
O6 0.01772(19) 0.01512(18) 0.0293(2) -0.00311(17) 0.00260(18) 0.00002(14)
N2 0.01578(18) 0.01519(19) 0.01379(16) 0.00059(14) -0.00204(14) 0.00134(14)
N1 0.01472(17) 0.01527(18) 0.01157(14) -0.00092(13) 0.00053(13) 0.00202(14)
C26 0.01457(19) 0.01432(19) 0.01266(17) -0.00152(15) -0.00074(15) 0.00289(15)
C24 0.01572(19) 0.01251(18) 0.01269(17) 0.00077(14) 0.00153(14) 0.00263(15)
C4 0.01483(19) 0.01272(18) 0.01120(16) 0.00062(13) 0.00003(14) 0.00114(14)
C14 0.0207(2) 0.0159(2) 0.01467(19) 0.00000(16) -0.00395(18) -0.00011(18)
C6 0.0200(2) 0.0124(2) 0.0200(2) -0.00158(17) 0.00024(19) 0.00017(17)
C10 0.0172(2) 0.0145(2) 0.01260(17) -0.00197(15) 0.00040(15) 0.00196(16)
C9 0.0164(2) 0.01267(19) 0.01296(17) -0.00091(14) 0.00018(15) 0.00082(15)
C8 0.0181(2) 0.0164(2) 0.0192(2) 0.00331(18) 0.00267(19) 0.00028(18)
C3 0.0152(2) 0.0153(2) 0.01284(17) 0.00143(15) 0.00104(15) 0.00141(16)
C25 0.0169(2) 0.0159(2) 0.01317(18) 0.00171(15) -0.00106(16) 0.00203(16)
C12 0.0162(2) 0.0210(3) 0.0202(2) 0.0000(2) -0.00072(19) 0.00493(19)
C11 0.0163(2) 0.0203(2) 0.01514(19) -0.00082(17) 0.00243(16) 0.00341(18)
C15 0.0247(3) 0.0142(2) 0.01421(19) -0.00093(16) -0.00103(19) -0.00025(19)
C13 0.0145(2) 0.0199(3) 0.0200(2) 0.00040(19) -0.00200(18) 0.00206(18)
C16 0.0203(2) 0.01144(19) 0.01506(19) -0.00099(15) 0.00173(17) -0.00110(16)
C7 0.0203(2) 0.0135(2) 0.0245(3) 0.00122(19) 0.0018(2) -0.00072(18)
C17 0.0206(2) 0.0129(2) 0.0199(2) -0.00184(17) 0.00474(19) -0.00214(17)
C23 0.0187(2) 0.0187(2) 0.0180(2) 0.00477(19) 0.00325(18) 0.00119(19)
C20 0.0363(4) 0.0182(3) 0.0144(2) -0.00187(19) -0.0019(2) -0.0007(2)
C18 0.0311(3) 0.0154(2) 0.0213(3) -0.00346(19) 0.0092(2) -0.0028(2)
C19 0.0426(4) 0.0195(3) 0.0157(2) -0.0039(2) 0.0042(3) -0.0013(3)
C27 0.0153(2) 0.0272(3) 0.0192(2) 0.0018(2) -0.00263(19) 0.0026(2)
C1 0.0287(4) 0.0290(4) 0.0213(3) -0.0076(3) 0.0015(3) -0.0053(3)
C2 0.0203(3) 0.0567(6) 0.0152(2) -0.0114(3) -0.0025(2) 0.0065(3)
C22 0.0207(3) 0.0391(5) 0.0421(5) -0.0067(4) -0.0003(3) 0.0039(3)
C21 0.0226(3) 0.0239(3) 0.0491(6) -0.0033(3) -0.0039(4) -0.0048(3)

loop_
_atom_type_symbol
_atom_type_description
_atom_type_scat_dispersion_real
_atom_type_scat_dispersion_imag
_atom_type_scat_source
C C 0.0033 0.0016 'International Tables Vol C Tables 4.2.6.8 and 6.1.1.4'
H H 0.0000 0.0000 'International Tables Vol C Tables 4.2.6.8 and 6.1.1.4'
Co Co 0.3494 0.9721 'International Tables Vol C Tables 4.2.6.8 and 6.1.1.4'
N N 0.0061 0.0033 'International Tables Vol C Tables 4.2.6.8 and 6.1.1.4'
O O 0.0106 0.0060 'International Tables Vol C Tables 4.2.6.8 and 6.1.1.4'

loop_
_exptl_crystal_face_index_h
_exptl_crystal_face_index_k
_exptl_crystal_face_index_l
_exptl_crystal_face_perp_dist
11 3 -1 0.2113
-11 -3 1 0.2113
-1 -6 16 0.0475
1 6 -16 0.0475
0 37 1 0.0580
0 -37 -1 0.0580

loop_
_geom_angle_atom_site_label_1
_geom_angle_atom_site_label_2
_geom_angle_atom_site_label_3
_geom_angle
_geom_angle_site_symmetry_1
_geom_angle_site_symmetry_3
_geom_angle_publ_flag
O2 Co1 O3 86.96(2) . . ?
O2 Co1 O4 174.61(2) . . ?
O2 Co1 O5 87.35(2) . . ?
O2 Co1 N2 90.99(2) . . ?
O2 Co1 N1 92.26(2) . . ?
O3 Co1 N2 177.88(2) . . ?
O3 Co1 N1 89.90(2) . . ?
O4 Co1 O3 95.55(2) . . ?
O4 Co1 N2 86.45(2) . . ?
O4 Co1 N1 92.51(2) . . ?
O5 Co1 O3 87.20(2) . . ?
O5 Co1 O4 88.00(2) . . ?
O5 Co1 N2 92.18(2) . . ?
O5 Co1 N1 177.09(2) . . ?
N1 Co1 N2 90.72(2) . . ?
C4 O2 Co1 124.57(4) . . ?
C26 O3 Co1 122.89(4) . . ?
C24 O4 Co1 123.66(4) . . ?
C3 O1 C2 113.59(6) . . ?
C16 O5 Co1 120.80(4) . . ?
C17 O6 C21 113.95(6) . . ?
C14 N2 Co1 121.27(5) . . ?
C14 N2 C13 117.25(6) . . ?
C13 N2 Co1 120.98(4) . . ?
C10 N1 Co1 123.30(4) . . ?
C10 N1 C11 117.27(5) . . ?
C11 N1 Co1 118.51(4) . . ?
O3 C26 C25 126.27(6) . . ?
O3 C26 C27 115.40(6) . . ?
C25 C26 C27 118.33(6) . . ?
O4 C24 C25 125.61(6) . . ?
O4 C24 C23 115.41(6) . . ?
C25 C24 C23 118.97(5) . . ?
O2 C4 C9 124.50(6) . . ?
O2 C4 C3 118.85(5) . . ?
C9 C4 C3 116.58(5) . . ?
N2 C14 H14 116.9 . . ?
N2 C14 C15 126.27(6) . . ?
C15 C14 H14 116.9 . . ?
C9 C6 H6 119.5 . . ?
C7 C6 H6 119.5 . . ?
C7 C6 C9 121.04(6) . . ?
N1 C10 H10 117.0 . . ?
N1 C10 C9 125.96(6) . . ?
C9 C10 H10 117.0 . . ?
C4 C9 C10 120.23(5) . . ?
C6 C9 C4 120.86(6) . . ?
C6 C9 C10 118.15(6) . . ?
C3 C8 H8 119.5 . . ?
C3 C8 C7 121.00(6) . . ?
C7 C8 H8 119.5 . . ?
O1 C3 C4 119.80(5) . . ?
O1 C3 C8 118.73(6) . . ?
C8 C3 C4 121.38(6) . . ?
C26 C25 C24 124.32(5) . . ?
C26 C25 H25 117.8 . . ?
C24 C25 H25 117.8 . . ?
H12A C12 H12B 107.8 . . ?
C11 C12 H12A 109.0 . . ?
C11 C12 H12B 109.0 . . ?
C13 C12 H12A 109.0 . . ?
C13 C12 H12B 109.0 . . ?
C13 C12 C11 113.08(5) . . ?
N1 C11 C12 107.08(5) . . ?
N1 C11 H11A 110.3 . . ?
N1 C11 H11B 110.3 . . ?
C12 C11 H11A 110.3 . . ?
C12 C11 H11B 110.3 . . ?
H11A C11 H11B 108.6 . . ?
C16 C15 C14 120.30(6) . . ?
C20 C15 C14 118.58(6) . . ?
C20 C15 C16 120.67(7) . . ?
N2 C13 C12 115.53(6) . . ?
N2 C13 H13A 108.4 . . ?
N2 C13 H13B 108.4 . . ?
C12 C13 H13A 108.4 . . ?
C12 C13 H13B 108.4 . . ?
H13A C13 H13B 107.5 . . ?
O5 C16 C15 123.80(6) . . ?
O5 C16 C17 119.52(6) . . ?
C17 C16 C15 116.61(6) . . ?
C6 C7 C8 119.09(6) . . ?
C6 C7 H7 120.5 . . ?
C8 C7 H7 120.5 . . ?
O6 C17 C16 120.21(6) . . ?
O6 C17 C18 118.43(7) . . ?
C18 C17 C16 121.24(7) . . ?
C24 C23 H23A 109.5 . . ?
C24 C23 H23B 109.5 . . ?
C24 C23 H23C 109.5 . . ?
H23A C23 H23B 109.5 . . ?
H23A C23 H23C 109.5 . . ?
H23B C23 H23C 109.5 . . ?
C15 C20 H20 119.4 . . ?
C19 C20 C15 121.22(7) . . ?
C19 C20 H20 119.4 . . ?
C17 C18 H18 119.3 . . ?
C17 C18 C19 121.42(7) . . ?
C19 C18 H18 119.3 . . ?
C20 C19 C18 118.77(7) . . ?
C20 C19 H19 120.6 . . ?
C18 C19 H19 120.6 . . ?
C26 C27 H27A 109.5 . . ?
C26 C27 H27B 109.5 . . ?
C26 C27 H27C 109.5 . . ?
H27A C27 H27B 109.5 . . ?
H27A C27 H27C 109.5 . . ?
H27B C27 H27C 109.5 . . ?
H1A C1 H1B 109.5 . . ?
H1A C1 H1C 109.5 . . ?
H1B C1 H1C 109.5 . . ?
C2 C1 H1A 109.5 . . ?
C2 C1 H1B 109.5 . . ?
C2 C1 H1C 109.5 . . ?
O1 C2 C1 107.98(7) . . ?
O1 C2 H2A 110.1 . . ?
O1 C2 H2B 110.1 . . ?
C1 C2 H2A 110.1 . . ?
C1 C2 H2B 110.1 . . ?
H2A C2 H2B 108.4 . . ?
H22A C22 H22B 109.5 . . ?
H22A C22 H22C 109.5 . . ?
H22B C22 H22C 109.5 . . ?
C21 C22 H22A 109.5 . . ?
C21 C22 H22B 109.5 . . ?
C21 C22 H22C 109.5 . . ?
O6 C21 C22 108.55(8) . . ?
O6 C21 H21A 110.0 . . ?
O6 C21 H21B 110.0 . . ?
C22 C21 H21A 110.0 . . ?
C22 C21 H21B 110.0 . . ?
H21A C21 H21B 108.4 . . ?

loop_
_geom_bond_atom_site_label_1
_geom_bond_atom_site_label_2
_geom_bond_distance
_geom_bond_site_symmetry_2
_geom_bond_publ_flag
Co1 O2 1.8787(5) . ?
Co1 O3 1.9168(5) . ?
Co1 O4 1.9043(5) . ?
Co1 O5 1.8901(5) . ?
Co1 N2 1.9188(5) . ?
Co1 N1 1.9186(5) . ?
O2 C4 1.2995(8) . ?
O3 C26 1.2727(7) . ?
O4 C24 1.2723(7) . ?
O1 C3 1.3755(8) . ?
O1 C2 1.4365(9) . ?
O5 C16 1.3016(8) . ?
O6 C17 1.3781(9) . ?
O6 C21 1.4348(10) . ?
N2 C14 1.2920(8) . ?
N2 C13 1.4743(9) . ?
N1 C10 1.2912(9) . ?
N1 C11 1.4638(9) . ?
C26 C25 1.3940(9) . ?
C26 C27 1.5082(9) . ?
C24 C25 1.4003(9) . ?
C24 C23 1.5019(9) . ?
C4 C9 1.4188(8) . ?
C4 C3 1.4286(9) . ?
C14 H14 0.9500 . ?
C14 C15 1.4358(10) . ?
C6 H6 0.9500 . ?
C6 C9 1.4140(9) . ?
C6 C7 1.3721(11) . ?
C10 H10 0.9500 . ?
C10 C9 1.4327(9) . ?
C8 H8 0.9500 . ?
C8 C3 1.3816(9) . ?
C8 C7 1.4054(11) . ?
C25 H25 0.9500 . ?
C12 H12A 0.9900 . ?
C12 H12B 0.9900 . ?
C12 C11 1.5241(9) . ?
C12 C13 1.5236(10) . ?
C11 H11A 0.9900 . ?
C11 H11B 0.9900 . ?
C15 C16 1.4247(9) . ?
C15 C20 1.4111(9) . ?
C13 H13A 0.9900 . ?
C13 H13B 0.9900 . ?
C16 C17 1.4244(10) . ?
C7 H7 0.9500 . ?
C17 C18 1.3820(10) . ?
C23 H23A 0.9800 . ?
C23 H23B 0.9800 . ?
C23 H23C 0.9800 . ?
C20 H20 0.9500 . ?
C20 C19 1.3752(13) . ?
C18 H18 0.9500 . ?
C18 C19 1.4006(13) . ?
C19 H19 0.9500 . ?
C27 H27A 0.9800 . ?
C27 H27B 0.9800 . ?
C27 H27C 0.9800 . ?
C1 H1A 0.9800 . ?
C1 H1B 0.9800 . ?
C1 H1C 0.9800 . ?
C1 C2 1.4999(12) . ?
C2 H2A 0.9900 . ?
C2 H2B 0.9900 . ?
C22 H22A 0.9800 . ?
C22 H22B 0.9800 . ?
C22 H22C 0.9800 . ?
C22 C21 1.4965(15) . ?
C21 H21A 0.9900 . ?
C21 H21B 0.9900 . ?

loop_
_geom_torsion_atom_site_label_1
_geom_torsion_atom_site_label_2
_geom_torsion_atom_site_label_3
_geom_torsion_atom_site_label_4
_geom_torsion
_geom_torsion_site_symmetry_1
_geom_torsion_site_symmetry_2
_geom_torsion_site_symmetry_3
_geom_torsion_site_symmetry_4
_geom_torsion_publ_flag
Co1 O2 C4 C9 19.02(8) . . . . ?
Co1 O2 C4 C3 -163.97(4) . . . . ?
Co1 O3 C26 C25 8.81(9) . . . . ?
Co1 O3 C26 C27 -170.70(5) . . . . ?
Co1 O4 C24 C25 -9.46(9) . . . . ?
Co1 O4 C24 C23 171.89(4) . . . . ?
Co1 O5 C16 C15 30.99(9) . . . . ?
Co1 O5 C16 C17 -152.24(5) . . . . ?
Co1 N2 C14 C15 -8.35(10) . . . . ?
Co1 N2 C13 C12 -47.99(7) . . . . ?
Co1 N1 C10 C9 -8.07(8) . . . . ?
Co1 N1 C11 C12 70.21(6) . . . . ?
O2 Co1 O5 C16 48.97(5) . . . . ?
O2 C4 C9 C6 178.55(6) . . . . ?
O2 C4 C9 C10 8.72(9) . . . . ?
O2 C4 C3 O1 4.44(8) . . . . ?
O2 C4 C3 C8 -179.14(6) . . . . ?
O3 Co1 O2 C4 58.68(5) . . . . ?
O3 Co1 O5 C16 136.05(5) . . . . ?
O3 C26 C25 C24 -0.42(10) . . . . ?
O4 Co1 O5 C16 -128.28(5) . . . . ?
O4 C24 C25 C26 0.71(10) . . . . ?
O5 Co1 O2 C4 146.01(5) . . . . ?
O5 C16 C17 O6 -2.19(9) . . . . ?
O5 C16 C17 C18 -178.08(6) . . . . ?
O6 C17 C18 C19 -173.37(7) . . . . ?
N2 Co1 O2 C4 -121.86(5) . . . . ?
N2 Co1 O5 C16 -41.92(5) . . . . ?
N2 C14 C15 C16 -15.55(11) . . . . ?
N2 C14 C15 C20 172.11(7) . . . . ?
N1 Co1 O2 C4 -31.10(5) . . . . ?
N1 C10 C9 C4 -14.35(9) . . . . ?
N1 C10 C9 C6 175.56(6) . . . . ?
C14 N2 C13 C12 140.04(6) . . . . ?
C14 C15 C16 O5 3.16(10) . . . . ?
C14 C15 C16 C17 -173.69(6) . . . . ?
C14 C15 C20 C19 175.04(8) . . . . ?
C10 N1 C11 C12 -99.20(6) . . . . ?
C9 C4 C3 O1 -178.31(5) . . . . ?
C9 C4 C3 C8 -1.89(8) . . . . ?
C9 C6 C7 C8 -2.12(10) . . . . ?
C3 O1 C2 C1 -176.73(7) . . . . ?
C3 C4 C9 C6 1.47(8) . . . . ?
C3 C4 C9 C10 -168.35(5) . . . . ?
C3 C8 C7 C6 1.71(10) . . . . ?
C11 N1 C10 C9 160.79(6) . . . . ?
C11 C12 C13 N2 56.71(8) . . . . ?
C15 C16 C17 O6 174.81(6) . . . . ?
C15 C16 C17 C18 -1.08(10) . . . . ?
C15 C20 C19 C18 -1.26(13) . . . . ?
C13 N2 C14 C15 163.59(7) . . . . ?
C13 C12 C11 N1 -65.92(8) . . . . ?
C16 C15 C20 C19 2.73(12) . . . . ?
C16 C17 C18 C19 2.58(11) . . . . ?
C7 C6 C9 C4 0.51(10) . . . . ?
C7 C6 C9 C10 170.54(6) . . . . ?
C7 C8 C3 O1 176.80(6) . . . . ?
C7 C8 C3 C4 0.34(10) . . . . ?
C17 O6 C21 C22 178.10(8) . . . . ?
C17 C18 C19 C20 -1.39(13) . . . . ?
C23 C24 C25 C26 179.32(6) . . . . ?
C20 C15 C16 O5 175.34(7) . . . . ?
C20 C15 C16 C17 -1.51(10) . . . . ?
C27 C26 C25 C24 179.07(6) . . . . ?
C2 O1 C3 C4 -71.34(8) . . . . ?
C2 O1 C3 C8 112.14(8) . . . . ?
C21 O6 C17 C16 69.61(10) . . . . ?
C21 O6 C17 C18 -114.39(9) . . . . ?

loop_
_exptl_oxdiff_crystal_face_indexfrac_h
_exptl_oxdiff_crystal_face_indexfrac_k
_exptl_oxdiff_crystal_face_indexfrac_l
_exptl_oxdiff_crystal_face_x
_exptl_oxdiff_crystal_face_y
_exptl_oxdiff_crystal_face_z
11.1620 2.9497 -1.1045 0.6896 0.0544 -0.7222
-11.1620 -2.9497 1.1045 -0.6896 -0.0544 0.7222
-0.6416 -5.5993 15.9599 -0.7834 0.1029 -0.6130
0.6416 5.5993 -15.9599 0.7834 -0.1029 0.6130
0.2083 37.0733 1.1504 0.0781 -0.9880 -0.1331
-0.2083 -37.0733 -1.1504 -0.0781 0.9880 0.1331
